data_2223120
loop_
_publ_author_name
'Guo, Zhenghua'
'Li, Lianzhi'
'Xu, Tao'
'Li, Jinghong'

_publ_section_title
Di-\m-oxido-bis[(4-formyl-2-methoxyphenolato-\k<i>O</i>^1^)oxido(1,10-phenanthroline-\k^2^<i>N</i>,<i>N</i>')vanadium(V)]
_journal_coeditor_code HY2219
_journal_issue 9
_journal_name_full 'Acta Crystallographica Section E'
_journal_page_first m1114
_journal_paper_doi 10.1107/S1600536809032516
_journal_volume 65
_journal_year 2009
_chemical_formula_iupac '[V2 (C8 H7 O3)2 O4 (C12 H8 N2)2]'
_chemical_formula_moiety 'C40 H30 N4 O10 V2'
_chemical_formula_sum 'C40 H30 N4 O10 V2'
_chemical_formula_weight 828.56
_chemical_name_systematic
;Di-\m-oxido-bis[(4-formyl-2-methoxyphenolato-\k<i>O</i>^1^)oxido(1,10-
phenanthroline-\k^2^<i>N</i>,<i>N</i>')vanadium(V)]
;
_space_group_IT_number 2
_symmetry_cell_setting triclinic
_symmetry_space_group_name_Hall '-P 1'
_symmetry_space_group_name_H-M 'P -1'
_atom_sites_solution_hydrogens geom
_atom_sites_solution_primary direct
_atom_sites_solution_secondary difmap
_audit_creation_method SHELXL-97
_cell_angle_alpha 80.097(2)
_cell_angle_beta 65.6720(10)
_cell_angle_gamma 71.5350(10)
_cell_formula_units_Z 1
_cell_length_a 9.3453(18)
_cell_length_b 9.786(2)
_cell_length_c 11.090(3)
_cell_measurement_reflns_used 943
_cell_measurement_temperature 298(2)
_cell_measurement_theta_max 25.842
_cell_measurement_theta_min 2.533
_cell_volume 875.6(3)
_computing_cell_refinement 'SAINT (Bruker, 2007)'
_computing_data_collection 'SMART (Bruker, 2007)'
_computing_data_reduction 'SAINT (Bruker, 2007)'
_computing_molecular_graphics 'SHELXTL (Sheldrick, 2008)'
_computing_publication_material 'SHELXTL (Sheldrick, 2008)'
_computing_structure_refinement 'SHELXL97 (Sheldrick, 2008)'
_computing_structure_solution 'SHELXS97 (Sheldrick, 2008)'
_diffrn_ambient_temperature 298(2)
_diffrn_measured_fraction_theta_full 0.983
_diffrn_measured_fraction_theta_max 0.983
_diffrn_measurement_device_type 'Bruker SMART 1000 CCD'
_diffrn_measurement_method '\f and \w'
_diffrn_radiation_monochromator graphite
_diffrn_radiation_source 'fine-focus sealed tube'
_diffrn_radiation_type MoK\a
_diffrn_radiation_wavelength 0.71073
_diffrn_reflns_av_R_equivalents 0.0464
_diffrn_reflns_av_sigmaI/netI 0.0589
_diffrn_reflns_limit_h_max 11
_diffrn_reflns_limit_h_min -10
_diffrn_reflns_limit_k_max 8
_diffrn_reflns_limit_k_min -11
_diffrn_reflns_limit_l_max 12
_diffrn_reflns_limit_l_min -13
_diffrn_reflns_number 4641
_diffrn_reflns_theta_full 25.01
_diffrn_reflns_theta_max 25.01
_diffrn_reflns_theta_min 2.02
_exptl_absorpt_coefficient_mu 0.603
_exptl_absorpt_correction_T_max 0.9044
_exptl_absorpt_correction_T_min 0.8838
_exptl_absorpt_correction_type multi-scan
_exptl_absorpt_process_details '(SADABS; Sheldrick, 1996)'
_exptl_crystal_colour colorless
_exptl_crystal_density_diffrn 1.571
_exptl_crystal_density_method 'not measured'
_exptl_crystal_description needle
_exptl_crystal_F_000 424
_exptl_crystal_size_max 0.21
_exptl_crystal_size_mid 0.18
_exptl_crystal_size_min 0.17
_refine_diff_density_max 0.835
_refine_diff_density_min -0.815
_refine_ls_extinction_method none
_refine_ls_goodness_of_fit_ref 1.066
_refine_ls_hydrogen_treatment constr
_refine_ls_matrix_type full
_refine_ls_number_parameters 254
_refine_ls_number_reflns 3038
_refine_ls_number_restraints 0
_refine_ls_restrained_S_all 1.066
_refine_ls_R_factor_all 0.0767
_refine_ls_R_factor_gt 0.0614
_refine_ls_shift/su_max 0.000
_refine_ls_shift/su_mean 0.000
_refine_ls_structure_factor_coef Fsqd
_refine_ls_weighting_details 'calc w=1/[\s^2^(Fo^2^)+(0.1054P)^2^+0.2207P] where P=(Fo^2^+2Fc^2^)/3'
_refine_ls_weighting_scheme calc
_refine_ls_wR_factor_gt 0.1646
_refine_ls_wR_factor_ref 0.1765
_reflns_number_gt 2372
_reflns_number_total 3038
_reflns_threshold_expression >2\s(I)
_cod_data_source_file hy2219.cif
_cod_data_source_block I
_cod_database_code 2223120
_cod_database_fobs_code 2223120

loop_
_symmetry_equiv_pos_as_xyz
'x, y, z'
'-x, -y, -z'

loop_
_atom_site_type_symbol
_atom_site_label
_atom_site_fract_x
_atom_site_fract_y
_atom_site_fract_z
_atom_site_U_iso_or_equiv
_atom_site_adp_type
_atom_site_calc_flag
_atom_site_refinement_flags
_atom_site_occupancy
_atom_site_disorder_assembly
_atom_site_disorder_group
V V1 0.93548(8) 0.89398(7) 0.61983(7) 0.0324(3) Uani d . 1 . .
N N1 1.0193(4) 0.7386(3) 0.4733(3) 0.0337(7) Uani d . 1 . .
N N2 0.7109(4) 0.8658(3) 0.6109(3) 0.0329(7) Uani d . 1 . .
O O1 0.6378(5) 1.4243(4) 1.1968(4) 0.0683(10) Uani d . 1 . .
O O2 0.4949(4) 1.1848(4) 0.8894(3) 0.0544(9) Uani d . 1 . .
O O3 0.7773(3) 1.0430(3) 0.7319(3) 0.0385(7) Uani d . 1 . .
O O4 1.1051(3) 0.9466(3) 0.5544(3) 0.0340(6) Uani d . 1 . .
O O5 0.9616(4) 0.7689(3) 0.7300(3) 0.0439(7) Uani d . 1 . .
C C1 0.7557(7) 1.3424(6) 1.1248(5) 0.0544(12) Uani d . 1 . .
H H1 0.8544 1.3312 1.1321 0.065 Uiso calc R 1 . .
C C2 0.7590(6) 1.2582(5) 1.0265(5) 0.0448(11) Uani d . 1 . .
C C3 0.6170(5) 1.2648(5) 1.0102(4) 0.0434(10) Uani d . 1 . .
H H3 0.5168 1.3212 1.0643 0.052 Uiso calc R 1 . .
C C4 0.6250(5) 1.1877(5) 0.9139(4) 0.0366(9) Uani d . 1 . .
C C5 0.7772(5) 1.1044(4) 0.8284(4) 0.0350(9) Uani d . 1 . .
C C6 0.9175(5) 1.0962(5) 0.8477(5) 0.0435(10) Uani d . 1 . .
H H6 1.0182 1.0399 0.7942 0.052 Uiso calc R 1 . .
C C7 0.9070(6) 1.1723(5) 0.9469(5) 0.0465(11) Uani d . 1 . .
H H7 1.0011 1.1654 0.9601 0.056 Uiso calc R 1 . .
C C8 0.3380(6) 1.2439(6) 0.9822(6) 0.0684(16) Uani d . 1 . .
H H8A 0.3289 1.1997 1.0684 0.103 Uiso calc R 1 . .
H H8B 0.2582 1.2264 0.9578 0.103 Uiso calc R 1 . .
H H8C 0.3195 1.3459 0.9840 0.103 Uiso calc R 1 . .
C C9 1.1750(5) 0.6719(4) 0.4093(4) 0.0379(9) Uani d . 1 . .
H H9 1.2535 0.6951 0.4269 0.046 Uiso calc R 1 . .
C C10 1.2269(5) 0.5683(4) 0.3167(4) 0.0423(10) Uani d . 1 . .
H H10 1.3373 0.5232 0.2742 0.051 Uiso calc R 1 . .
C C11 1.1117(6) 0.5345(4) 0.2897(4) 0.0448(11) Uani d . 1 . .
H H11 1.1438 0.4656 0.2287 0.054 Uiso calc R 1 . .
C C12 0.9468(5) 0.6033(4) 0.3537(4) 0.0398(10) Uani d . 1 . .
C C13 0.9066(5) 0.7047(4) 0.4456(4) 0.0301(8) Uani d . 1 . .
C C14 0.7401(5) 0.7743(4) 0.5200(4) 0.0326(9) Uani d . 1 . .
C C15 0.6154(5) 0.7467(5) 0.4962(5) 0.0419(10) Uani d . 1 . .
C C16 0.4555(5) 0.8190(5) 0.5727(5) 0.0503(12) Uani d . 1 . .
H H16 0.3683 0.8040 0.5616 0.060 Uiso calc R 1 . .
C C17 0.4273(5) 0.9118(5) 0.6636(5) 0.0491(11) Uani d . 1 . .
H H17 0.3208 0.9608 0.7142 0.059 Uiso calc R 1 . .
C C18 0.5583(5) 0.9333(5) 0.6811(4) 0.0407(10) Uani d . 1 . .
H H18 0.5375 0.9967 0.7437 0.049 Uiso calc R 1 . .
C C19 0.8183(6) 0.5772(5) 0.3311(5) 0.0510(12) Uani d . 1 . .
H H19 0.8438 0.5120 0.2686 0.061 Uiso calc R 1 . .
C C20 0.6622(6) 0.6447(5) 0.3981(5) 0.0519(12) Uani d . 1 . .
H H20 0.5813 0.6254 0.3809 0.062 Uiso calc R 1 . .

loop_
_atom_site_aniso_label
_atom_site_aniso_U_11
_atom_site_aniso_U_22
_atom_site_aniso_U_33
_atom_site_aniso_U_12
_atom_site_aniso_U_13
_atom_site_aniso_U_23
V1 0.0238(4) 0.0321(4) 0.0453(4) -0.0028(3) -0.0170(3) -0.0116(3)
N1 0.0333(18) 0.0263(17) 0.0485(19) -0.0051(14) -0.0234(15) -0.0047(14)
N2 0.0259(17) 0.0315(18) 0.0425(19) -0.0053(14) -0.0152(14) -0.0043(14)
O1 0.067(3) 0.074(3) 0.067(2) -0.010(2) -0.023(2) -0.037(2)
O2 0.0297(16) 0.074(2) 0.063(2) -0.0057(15) -0.0158(15) -0.0325(17)
O3 0.0272(14) 0.0411(16) 0.0473(17) 0.0006(12) -0.0148(12) -0.0200(13)
O4 0.0232(13) 0.0363(15) 0.0449(15) -0.0048(11) -0.0131(12) -0.0143(12)
O5 0.0441(17) 0.0433(17) 0.0491(17) -0.0068(14) -0.0247(14) -0.0059(14)
C1 0.061(3) 0.060(3) 0.050(3) -0.020(3) -0.025(3) -0.009(2)
C2 0.050(3) 0.042(3) 0.050(3) -0.012(2) -0.025(2) -0.007(2)
C3 0.038(2) 0.045(3) 0.044(2) -0.0042(19) -0.0143(19) -0.013(2)
C4 0.033(2) 0.040(2) 0.037(2) -0.0078(18) -0.0139(17) -0.0046(18)
C5 0.036(2) 0.035(2) 0.033(2) -0.0100(18) -0.0114(17) -0.0038(17)
C6 0.035(2) 0.041(2) 0.057(3) 0.0017(18) -0.025(2) -0.014(2)
C7 0.041(3) 0.051(3) 0.058(3) -0.010(2) -0.028(2) -0.007(2)
C8 0.035(3) 0.086(4) 0.079(4) -0.006(3) -0.013(3) -0.033(3)
C9 0.030(2) 0.032(2) 0.052(2) -0.0033(17) -0.0182(19) -0.0039(18)
C10 0.038(2) 0.031(2) 0.049(2) 0.0012(18) -0.013(2) -0.0095(19)
C11 0.058(3) 0.030(2) 0.045(2) -0.007(2) -0.019(2) -0.0094(19)
C12 0.048(3) 0.030(2) 0.048(2) -0.0098(19) -0.026(2) -0.0034(18)
C13 0.030(2) 0.030(2) 0.033(2) -0.0093(16) -0.0142(16) -0.0009(16)
C14 0.028(2) 0.030(2) 0.044(2) -0.0087(16) -0.0190(17) 0.0004(17)
C15 0.040(2) 0.038(2) 0.063(3) -0.0146(19) -0.034(2) 0.006(2)
C16 0.038(3) 0.052(3) 0.076(3) -0.018(2) -0.037(2) 0.005(2)
C17 0.027(2) 0.052(3) 0.068(3) -0.009(2) -0.020(2) -0.002(2)
C18 0.027(2) 0.040(2) 0.053(3) -0.0036(18) -0.0163(19) -0.004(2)
C19 0.060(3) 0.049(3) 0.064(3) -0.016(2) -0.037(3) -0.014(2)
C20 0.057(3) 0.051(3) 0.071(3) -0.020(2) -0.043(3) -0.002(2)

loop_
_atom_type_symbol
_atom_type_description
_atom_type_scat_dispersion_real
_atom_type_scat_dispersion_imag
_atom_type_scat_source
C C 0.0033 0.0016 'International Tables Vol C Tables 4.2.6.8 and 6.1.1.4'
H H 0.0000 0.0000 'International Tables Vol C Tables 4.2.6.8 and 6.1.1.4'
N N 0.0061 0.0033 'International Tables Vol C Tables 4.2.6.8 and 6.1.1.4'
O O 0.0106 0.0060 'International Tables Vol C Tables 4.2.6.8 and 6.1.1.4'
V V 0.3005 0.5294 'International Tables Vol C Tables 4.2.6.8 and 6.1.1.4'

loop_
_geom_angle_atom_site_label_1
_geom_angle_atom_site_label_2
_geom_angle_atom_site_label_3
_geom_angle_site_symmetry_1
_geom_angle_site_symmetry_3
_geom_angle
_geom_angle_publ_flag
O5 V1 O4 . . 105.63(14) ?
O5 V1 O3 . . 99.73(14) ?
O4 V1 O3 . . 105.13(13) ?
O5 V1 N1 . . 91.67(14) ?
O4 V1 N1 . . 93.98(13) ?
O3 V1 N1 . . 154.01(13) ?
O5 V1 N2 . . 99.66(13) ?
O4 V1 N2 . . 152.20(13) ?
O3 V1 N2 . . 81.37(12) ?
N1 V1 N2 . . 73.69(12) ?
O5 V1 O4 . 2_776 172.60(13) ?
O4 V1 O4 . 2_776 77.95(12) ?
O3 V1 O4 . 2_776 85.35(11) ?
N1 V1 O4 . 2_776 81.55(11) ?
N2 V1 O4 . 2_776 75.66(10) ?
C9 N1 C13 . . 117.7(3) ?
C9 N1 V1 . . 123.9(3) ?
C13 N1 V1 . . 118.3(3) ?
C18 N2 C14 . . 118.8(3) ?
C18 N2 V1 . . 126.4(3) ?
C14 N2 V1 . . 114.8(2) ?
C4 O2 C8 . . 118.0(4) ?
C5 O3 V1 . . 132.1(3) ?
V1 O4 V1 . 2_776 102.05(12) ?
O1 C1 C2 . . 126.1(5) ?
O1 C1 H1 . . 117.0 ?
C2 C1 H1 . . 117.0 ?
C7 C2 C3 . . 119.6(4) ?
C7 C2 C1 . . 119.1(4) ?
C3 C2 C1 . . 121.3(4) ?
C4 C3 C2 . . 119.9(4) ?
C4 C3 H3 . . 120.1 ?
C2 C3 H3 . . 120.1 ?
O2 C4 C3 . . 125.1(4) ?
O2 C4 C5 . . 114.2(4) ?
C3 C4 C5 . . 120.7(4) ?
O3 C5 C6 . . 123.8(4) ?
O3 C5 C4 . . 117.4(4) ?
C6 C5 C4 . . 118.8(4) ?
C7 C6 C5 . . 119.8(4) ?
C7 C6 H6 . . 120.1 ?
C5 C6 H6 . . 120.1 ?
C2 C7 C6 . . 121.2(4) ?
C2 C7 H7 . . 119.4 ?
C6 C7 H7 . . 119.4 ?
O2 C8 H8A . . 109.5 ?
O2 C8 H8B . . 109.5 ?
H8A C8 H8B . . 109.5 ?
O2 C8 H8C . . 109.5 ?
H8A C8 H8C . . 109.5 ?
H8B C8 H8C . . 109.5 ?
N1 C9 C10 . . 123.1(4) ?
N1 C9 H9 . . 118.5 ?
C10 C9 H9 . . 118.5 ?
C11 C10 C9 . . 118.7(4) ?
C11 C10 H10 . . 120.6 ?
C9 C10 H10 . . 120.6 ?
C10 C11 C12 . . 120.0(4) ?
C10 C11 H11 . . 120.0 ?
C12 C11 H11 . . 120.0 ?
C11 C12 C13 . . 117.1(4) ?
C11 C12 C19 . . 124.3(4) ?
C13 C12 C19 . . 118.6(4) ?
N1 C13 C12 . . 123.4(4) ?
N1 C13 C14 . . 116.2(3) ?
C12 C13 C14 . . 120.4(3) ?
N2 C14 C15 . . 123.2(4) ?
N2 C14 C13 . . 117.0(3) ?
C15 C14 C13 . . 119.9(4) ?
C16 C15 C14 . . 116.6(4) ?
C16 C15 C20 . . 125.5(4) ?
C14 C15 C20 . . 117.9(4) ?
C17 C16 C15 . . 119.8(4) ?
C17 C16 H16 . . 120.1 ?
C15 C16 H16 . . 120.1 ?
C16 C17 C18 . . 120.0(4) ?
C16 C17 H17 . . 120.0 ?
C18 C17 H17 . . 120.0 ?
N2 C18 C17 . . 121.6(4) ?
N2 C18 H18 . . 119.2 ?
C17 C18 H18 . . 119.2 ?
C20 C19 C12 . . 121.2(4) ?
C20 C19 H19 . . 119.4 ?
C12 C19 H19 . . 119.4 ?
C19 C20 C15 . . 121.9(4) ?
C19 C20 H20 . . 119.1 ?
C15 C20 H20 . . 119.1 ?

loop_
_geom_bond_atom_site_label_1
_geom_bond_atom_site_label_2
_geom_bond_site_symmetry_2
_geom_bond_distance
_geom_bond_publ_flag
V1 O3 . 1.898(3) y
V1 O4 . 1.657(3) y
V1 O5 . 1.610(3) y
V1 O4 2_776 2.346(3) y
V1 N1 . 2.148(3) y
V1 N2 . 2.245(3) y
N1 C9 . 1.324(5) ?
N1 C13 . 1.355(5) ?
N2 C18 . 1.319(5) ?
N2 C14 . 1.350(5) ?
O1 C1 . 1.196(6) ?
O2 C4 . 1.359(5) ?
O2 C8 . 1.403(6) ?
O3 C5 . 1.314(5) ?
O4 V1 2_776 2.346(3) ?
C1 C2 . 1.459(6) ?
C1 H1 . 0.9300 ?
C2 C7 . 1.383(7) ?
C2 C3 . 1.393(6) ?
C3 C4 . 1.375(6) ?
C3 H3 . 0.9300 ?
C4 C5 . 1.416(6) ?
C5 C6 . 1.390(6) ?
C6 C7 . 1.385(6) ?
C6 H6 . 0.9300 ?
C7 H7 . 0.9300 ?
C8 H8A . 0.9600 ?
C8 H8B . 0.9600 ?
C8 H8C . 0.9600 ?
C9 C10 . 1.398(6) ?
C9 H9 . 0.9300 ?
C10 C11 . 1.372(6) ?
C10 H10 . 0.9300 ?
C11 C12 . 1.392(6) ?
C11 H11 . 0.9300 ?
C12 C13 . 1.400(6) ?
C12 C19 . 1.426(6) ?
C13 C14 . 1.425(6) ?
C14 C15 . 1.407(5) ?
C15 C16 . 1.395(7) ?
C15 C20 . 1.440(7) ?
C16 C17 . 1.362(7) ?
C16 H16 . 0.9300 ?
C17 C18 . 1.398(6) ?
C17 H17 . 0.9300 ?
C18 H18 . 0.9300 ?
C19 C20 . 1.335(7) ?
C19 H19 . 0.9300 ?
C20 H20 . 0.9300 ?

loop_
_geom_hbond_atom_site_label_D
_geom_hbond_atom_site_label_H
_geom_hbond_atom_site_label_A
_geom_hbond_site_symmetry_A
_geom_hbond_distance_DH
_geom_hbond_distance_HA
_geom_hbond_distance_DA
_geom_hbond_angle_DHA
_geom_hbond_publ_flag
C10 H10 O1 1_644 0.93 2.48 3.393(6) 168 y
C16 H16 O4 1_455 0.93 2.44 3.192(5) 138 y
C8 H8A O5 2_677 0.96 2.68 3.280(6) 121 y
C11 H11 O5 2_766 0.93 2.67 3.312(5) 127 y
C1 H1 O5 2_777 0.93 2.62 3.441(6) 148 y

loop_
_geom_torsion_atom_site_label_1
_geom_torsion_atom_site_label_2
_geom_torsion_atom_site_label_3
_geom_torsion_atom_site_label_4
_geom_torsion_site_symmetry_1
_geom_torsion_site_symmetry_2
_geom_torsion_site_symmetry_3
_geom_torsion_site_symmetry_4
_geom_torsion
_geom_torsion_publ_flag
O5 V1 N1 C9 . . . . -77.6(3) ?
O4 V1 N1 C9 . . . . 28.2(3) ?
O3 V1 N1 C9 . . . . 166.0(3) ?
N2 V1 N1 C9 . . . . -177.1(3) ?
O4 V1 N1 C9 2_776 . . . 105.4(3) ?
O5 V1 N1 C13 . . . . 101.4(3) ?
O4 V1 N1 C13 . . . . -152.8(3) ?
O3 V1 N1 C13 . . . . -15.1(5) ?
N2 V1 N1 C13 . . . . 1.8(3) ?
O4 V1 N1 C13 2_776 . . . -75.6(3) ?
O5 V1 N2 C18 . . . . 91.8(3) ?
O4 V1 N2 C18 . . . . -112.8(4) ?
O3 V1 N2 C18 . . . . -6.6(3) ?
N1 V1 N2 C18 . . . . -179.2(4) ?
O4 V1 N2 C18 2_776 . . . -94.0(3) ?
O5 V1 N2 C14 . . . . -90.9(3) ?
O4 V1 N2 C14 . . . . 64.4(4) ?
O3 V1 N2 C14 . . . . 170.6(3) ?
N1 V1 N2 C14 . . . . -2.0(3) ?
O4 V1 N2 C14 2_776 . . . 83.2(3) ?
O5 V1 O3 C5 . . . . 55.9(3) ?
O4 V1 O3 C5 . . . . -53.3(3) ?
N1 V1 O3 C5 . . . . 170.7(3) ?
N2 V1 O3 C5 . . . . 154.3(3) ?
O4 V1 O3 C5 2_776 . . . -129.5(3) ?
O5 V1 O4 V1 . . . 2_776 173.33(13) ?
O3 V1 O4 V1 . . . 2_776 -81.74(13) ?
N1 V1 O4 V1 . . . 2_776 80.47(12) ?
N2 V1 O4 V1 . . . 2_776 18.6(3) ?
O4 V1 O4 V1 2_776 . . 2_776 0.0 ?
O1 C1 C2 C7 . . . . 177.4(5) ?
O1 C1 C2 C3 . . . . -1.6(8) ?
C7 C2 C3 C4 . . . . -1.0(7) ?
C1 C2 C3 C4 . . . . 178.0(4) ?
C8 O2 C4 C3 . . . . -11.6(7) ?
C8 O2 C4 C5 . . . . 169.6(4) ?
C2 C3 C4 O2 . . . . 179.5(4) ?
C2 C3 C4 C5 . . . . -1.7(6) ?
V1 O3 C5 C6 . . . . 17.7(6) ?
V1 O3 C5 C4 . . . . -164.7(3) ?
O2 C4 C5 O3 . . . . 4.3(5) ?
C3 C4 C5 O3 . . . . -174.6(3) ?
O2 C4 C5 C6 . . . . -178.0(4) ?
C3 C4 C5 C6 . . . . 3.1(6) ?
O3 C5 C6 C7 . . . . 175.7(4) ?
C4 C5 C6 C7 . . . . -1.8(6) ?
C3 C2 C7 C6 . . . . 2.3(7) ?
C1 C2 C7 C6 . . . . -176.7(4) ?
C5 C6 C7 C2 . . . . -0.9(7) ?
C13 N1 C9 C10 . . . . -0.7(6) ?
V1 N1 C9 C10 . . . . 178.3(3) ?
N1 C9 C10 C11 . . . . 0.5(6) ?
C9 C10 C11 C12 . . . . 0.2(6) ?
C10 C11 C12 C13 . . . . -0.7(6) ?
C10 C11 C12 C19 . . . . 179.1(4) ?
C9 N1 C13 C12 . . . . 0.1(6) ?
V1 N1 C13 C12 . . . . -178.9(3) ?
C9 N1 C13 C14 . . . . 177.6(3) ?
V1 N1 C13 C14 . . . . -1.4(4) ?
C11 C12 C13 N1 . . . . 0.5(6) ?
C19 C12 C13 N1 . . . . -179.2(4) ?
C11 C12 C13 C14 . . . . -176.8(4) ?
C19 C12 C13 C14 . . . . 3.4(6) ?
C18 N2 C14 C15 . . . . -0.1(6) ?
V1 N2 C14 C15 . . . . -177.6(3) ?
C18 N2 C14 C13 . . . . 179.5(3) ?
V1 N2 C14 C13 . . . . 2.0(4) ?
N1 C13 C14 N2 . . . . -0.5(5) ?
C12 C13 C14 N2 . . . . 177.1(3) ?
N1 C13 C14 C15 . . . . 179.1(3) ?
C12 C13 C14 C15 . . . . -3.3(6) ?
N2 C14 C15 C16 . . . . -0.3(6) ?
C13 C14 C15 C16 . . . . -179.9(4) ?
N2 C14 C15 C20 . . . . -178.9(4) ?
C13 C14 C15 C20 . . . . 1.5(6) ?
C14 C15 C16 C17 . . . . 0.6(6) ?
C20 C15 C16 C17 . . . . 179.2(4) ?
C15 C16 C17 C18 . . . . -0.6(7) ?
C14 N2 C18 C17 . . . . 0.2(6) ?
V1 N2 C18 C17 . . . . 177.3(3) ?
C16 C17 C18 N2 . . . . 0.2(7) ?
C11 C12 C19 C20 . . . . 178.5(4) ?
C13 C12 C19 C20 . . . . -1.7(7) ?
C12 C19 C20 C15 . . . . -0.1(8) ?
C16 C15 C20 C19 . . . . -178.3(5) ?
C14 C15 C20 C19 . . . . 0.2(7) ?
